data_7057473
loop_
_publ_author_name
'M\'esz\'aros, J\'anos P.'
'D\"om\"ot\"or, Orsolya'
'Hackl, Carmen M.'
'Roller, Alexander'
'Keppler, Bernhard K.'
'Kandioller, Wolfgang'
'Enyedy, \'Eva A.'

_publ_section_title
;
 Structural and solution equilibrium studies on half-sandwich
 organorhodium complexes of (N,N) donor bidentate ligands
;
_journal_issue 13
_journal_name_full 'New Journal of Chemistry'
_journal_page_first 11174
_journal_paper_doi 10.1039/C8NJ01681J
_journal_volume 42
_journal_year 2018
_chemical_formula_moiety '3(C16 H31 Cl N2 Rh), 3(C F3 O3 S), 2(H2 O)'
_chemical_formula_sum 'C51 H97 Cl3 F9 N6 O11 Rh3 S3'
_chemical_formula_weight 1652.60
_chemical_name_common '[Rh(n5-C5Me5)(tmeda)Cl](CF3SO3)'
_space_group_crystal_system monoclinic
_space_group_IT_number 14
_space_group_name_Hall '-P 2yn'
_space_group_name_H-M_alt 'P 1 21/n 1'
_symmetry_space_group_name_Hall '-P 2yn'
_symmetry_space_group_name_H-M 'P 1 21/n 1'
_atom_sites_solution_hydrogens mixed
_atom_sites_solution_primary direct
_audit_creation_date 2017-12-11
_audit_creation_method
;
Olex2 1.2
(compiled 2017.08.10 svn.r3458 for OlexSys, GUI svn.r5381)
;
_audit_update_record
;
2017-12-11 deposited with the CCDC.
2018-06-01 downloaded from the CCDC.
;
_cell_angle_alpha 90
_cell_angle_beta 91.5748(9)
_cell_angle_gamma 90
_cell_formula_units_Z 4
_cell_length_a 13.0112(4)
_cell_length_b 37.6730(11)
_cell_length_c 13.6054(4)
_cell_measurement_reflns_used 9926
_cell_measurement_temperature 100.0
_cell_measurement_theta_max 25.374
_cell_measurement_theta_min 2.196
_cell_volume 6666.5(3)
_computing_cell_refinement 'SAINT V8.32B (?, 2016)'
_computing_data_collection APEX2
_computing_data_reduction 'SAINT V8.32B (?, 2016)'
_computing_molecular_graphics 'Olex2 (Dolomanov et al., 2009)'
_computing_publication_material 'Olex2 (Dolomanov et al., 2009)'
_computing_structure_refinement 'XL (Sheldrick, 2008)'
_computing_structure_solution 'ShelXS (Sheldrick, 2008)'
_diffrn_ambient_temperature 100.0
_diffrn_measured_fraction_theta_full 0.999
_diffrn_measured_fraction_theta_max 0.999
_diffrn_measurement_device_type 'Bruker D8 Venture'
_diffrn_measurement_method '\f and \w scans'
_diffrn_radiation_probe x-ray
_diffrn_radiation_type MoK\a
_diffrn_radiation_wavelength 0.71073
_diffrn_reflns_av_R_equivalents 0.0407
_diffrn_reflns_av_unetI/netI 0.0336
_diffrn_reflns_Laue_measured_fraction_full 0.999
_diffrn_reflns_Laue_measured_fraction_max 0.999
_diffrn_reflns_limit_h_max 15
_diffrn_reflns_limit_h_min -15
_diffrn_reflns_limit_k_max 45
_diffrn_reflns_limit_k_min -41
_diffrn_reflns_limit_l_max 16
_diffrn_reflns_limit_l_min -16
_diffrn_reflns_number 41099
_diffrn_reflns_point_group_measured_fraction_full 0.999
_diffrn_reflns_point_group_measured_fraction_max 0.999
_diffrn_reflns_theta_full 25.242
_diffrn_reflns_theta_max 25.350
_diffrn_reflns_theta_min 1.592
_diffrn_source 'sealed xray tube'
_diffrn_source_type 'INCOATEC microfocus'
_diffrn_standards_number 0
_exptl_absorpt_coefficient_mu 1.031
_exptl_absorpt_correction_T_max 0.7452
_exptl_absorpt_correction_T_min 0.6829
_exptl_absorpt_correction_type multi-scan
_exptl_absorpt_process_details
;
SADABS-2012/1 (Bruker,2012) was used for absorption correction. 
wR2(int) was 0.0572 before and 0.0364 after correction. 
The Ratio of minimum to maximum transmission is 0.9164. 
The \l/2 correction factor is 0.0015.
;
_exptl_crystal_colour 'clear orange'
_exptl_crystal_colour_lustre clear
_exptl_crystal_colour_primary orange
_exptl_crystal_density_diffrn 1.647
_exptl_crystal_description block
_exptl_crystal_F_000 3392
_exptl_crystal_size_max 0.355
_exptl_crystal_size_mid 0.296
_exptl_crystal_size_min 0.242
_refine_diff_density_max 0.655
_refine_diff_density_min -0.678
_refine_diff_density_rms 0.105
_refine_ls_extinction_method none
_refine_ls_goodness_of_fit_ref 1.038
_refine_ls_hydrogen_treatment constr
_refine_ls_matrix_type full
_refine_ls_number_parameters 918
_refine_ls_number_reflns 12198
_refine_ls_number_restraints 15
_refine_ls_restrained_S_all 1.038
_refine_ls_R_factor_all 0.0414
_refine_ls_R_factor_gt 0.0298
_refine_ls_shift/su_max 0.003
_refine_ls_shift/su_mean 0.000
_refine_ls_structure_factor_coef Fsqd
_refine_ls_weighting_details 'w=1/[\s^2^(Fo^2^)+(0.0216P)^2^+7.5091P] where P=(Fo^2^+2Fc^2^)/3'
_refine_ls_weighting_scheme calc
_refine_ls_wR_factor_gt 0.0605
_refine_ls_wR_factor_ref 0.0646
_reflns_Friedel_coverage 0.000
_reflns_number_gt 10138
_reflns_number_total 12198
_reflns_threshold_expression 'I > 2\s(I)'
_cod_data_source_file c8nj01681j2.cif
_cod_data_source_block caha428_p21n
_cod_depositor_comments 'Adding full bibliography for 7057472--7057474.cif.'
_cod_database_code 7057473
_shelxl_version_number 2013-3
_shelx_space_group_comment
;
The symmetry employed for this shelxl refinement is uniquely defined
by the following loop, which should always be used as a source of
symmetry information in preference to the above space-group names.
They are only intended as comments.
;
_shelx_estimated_absorpt_t_max 0.788
_shelx_estimated_absorpt_t_min 0.711

loop_
_space_group_symop_operation_xyz
'x, y, z'
'-x+1/2, y+1/2, -z+1/2'
'-x, -y, -z'
'x-1/2, -y-1/2, z-1/2'

loop_
_atom_site_label
_atom_site_type_symbol
_atom_site_fract_x
_atom_site_fract_y
_atom_site_fract_z
_atom_site_U_iso_or_equiv
_atom_site_adp_type
_atom_site_occupancy
_atom_site_site_symmetry_order
_atom_site_calc_flag
_atom_site_refinement_flags_posn
_atom_site_refinement_flags_occupancy
_atom_site_disorder_assembly
_atom_site_disorder_group
Rh1A Rh 0.24088(2) 0.40234(2) 0.57746(2) 0.00868(5) Uani 1 1 d . . . .
Cl1A Cl 0.29910(5) 0.36518(2) 0.71410(4) 0.01849(14) Uani 1 1 d . . . .
N1A N 0.37832(15) 0.43723(5) 0.60004(15) 0.0134(4) Uani 1 1 d . . . .
N2A N 0.35006(15) 0.37423(5) 0.48644(15) 0.0124(4) Uani 1 1 d . . . .
C1A C 0.46278(19) 0.42317(7) 0.5381(2) 0.0203(6) Uani 1 1 d . . . .
H1AA H 0.5303 0.4293 0.5689 0.024 Uiso 1 1 calc R . . .
H1AB H 0.4586 0.4343 0.4722 0.024 Uiso 1 1 calc R . . .
C2A C 0.45347(19) 0.38357(7) 0.5282(2) 0.0182(6) Uani 1 1 d . . . .
H2AA H 0.5073 0.3746 0.4845 0.022 Uiso 1 1 calc R . . .
H2AB H 0.4636 0.3723 0.5934 0.022 Uiso 1 1 calc R . . .
C3A C 0.3608(2) 0.47464(7) 0.5707(2) 0.0207(6) Uani 1 1 d . . . .
H3AA H 0.3119 0.4856 0.6150 0.031 Uiso 1 1 calc GR . . .
H3AB H 0.3327 0.4754 0.5031 0.031 Uiso 1 1 calc GR . . .
H3AC H 0.4261 0.4876 0.5744 0.031 Uiso 1 1 calc GR . . .
C4A C 0.4152(2) 0.43807(7) 0.70490(19) 0.0216(6) Uani 1 1 d . . . .
H4AA H 0.4415 0.4146 0.7239 0.032 Uiso 1 1 calc GR . . .
H4AB H 0.3581 0.4445 0.7469 0.032 Uiso 1 1 calc GR . . .
H4AC H 0.4702 0.4557 0.7128 0.032 Uiso 1 1 calc GR . . .
C5A C 0.3417(2) 0.38535(7) 0.38205(18) 0.0176(5) Uani 1 1 d . . . .
H5AA H 0.3460 0.4113 0.3780 0.026 Uiso 1 1 calc GR . . .
H5AB H 0.2757 0.3774 0.3535 0.026 Uiso 1 1 calc GR . . .
H5AC H 0.3980 0.3747 0.3456 0.026 Uiso 1 1 calc GR . . .
C6A C 0.3380(2) 0.33495(6) 0.4897(2) 0.0188(6) Uani 1 1 d . . . .
H6AA H 0.2705 0.3284 0.4614 0.028 Uiso 1 1 calc GR . . .
H6AB H 0.3432 0.3268 0.5581 0.028 Uiso 1 1 calc GR . . .
H6AC H 0.3921 0.3238 0.4517 0.028 Uiso 1 1 calc GR . . .
C7A C 0.09926(18) 0.41445(7) 0.64953(18) 0.0134(5) Uani 1 1 d . . . .
C8A C 0.11739(18) 0.44249(6) 0.58300(19) 0.0141(5) Uani 1 1 d . . . .
C9A C 0.12332(18) 0.42802(7) 0.48514(18) 0.0147(5) Uani 1 1 d . . . .
C10A C 0.09879(18) 0.39100(7) 0.49177(18) 0.0146(5) Uani 1 1 d . . . .
C11A C 0.08597(18) 0.38232(7) 0.59270(19) 0.0144(5) Uani 1 1 d . . . .
C12A C 0.0856(2) 0.41798(8) 0.75766(19) 0.0228(6) Uani 1 1 d . . . .
H12A H 0.1273 0.4378 0.7829 0.034 Uiso 1 1 calc GR . . .
H12B H 0.1076 0.3960 0.7905 0.034 Uiso 1 1 calc GR . . .
H12C H 0.0130 0.4224 0.7706 0.034 Uiso 1 1 calc GR . . .
C13A C 0.1154(2) 0.48103(7) 0.6084(2) 0.0238(6) Uani 1 1 d . . . .
H13A H 0.1488 0.4947 0.5568 0.036 Uiso 1 1 calc GR . . .
H13B H 0.1523 0.4848 0.6713 0.036 Uiso 1 1 calc GR . . .
H13C H 0.0440 0.4889 0.6137 0.036 Uiso 1 1 calc GR . . .
C14A C 0.1317(2) 0.44886(8) 0.3925(2) 0.0237(6) Uani 1 1 d . . . .
H14A H 0.1611 0.4339 0.3416 0.035 Uiso 1 1 calc GR . . .
H14B H 0.1762 0.4695 0.4045 0.035 Uiso 1 1 calc GR . . .
H14C H 0.0632 0.4569 0.3706 0.035 Uiso 1 1 calc GR . . .
C15A C 0.0778(2) 0.36649(8) 0.4063(2) 0.0244(6) Uani 1 1 d . . . .
H15A H 0.0998 0.3424 0.4240 0.037 Uiso 1 1 calc GR . . .
H15B H 0.1160 0.3746 0.3494 0.037 Uiso 1 1 calc GR . . .
H15C H 0.0041 0.3665 0.3897 0.037 Uiso 1 1 calc GR . . .
C16A C 0.0537(2) 0.34708(7) 0.6326(2) 0.0251(6) Uani 1 1 d . . . .
H16A H 0.0968 0.3412 0.6905 0.038 Uiso 1 1 calc GR . . .
H16B H 0.0617 0.3288 0.5822 0.038 Uiso 1 1 calc GR . . .
H16C H -0.0184 0.3483 0.6512 0.038 Uiso 1 1 calc GR . . .
Rh1B Rh 0.67449(2) 0.25007(2) 0.54845(2) 0.00908(5) Uani 1 1 d . . . .
Cl1B Cl 0.51039(5) 0.24605(2) 0.46082(4) 0.01909(13) Uani 1 1 d . . . .
N1B N 0.73371(16) 0.28709(6) 0.43473(15) 0.0148(4) Uani 1 1 d . . . .
N2B N 0.73376(16) 0.21165(6) 0.44320(15) 0.0148(4) Uani 1 1 d . . . .
C1B C 0.7805(2) 0.26537(7) 0.35481(18) 0.0192(6) Uani 1 1 d . . . .
H1BA H 0.7735 0.2782 0.2915 0.023 Uiso 1 1 calc R . . .
H1BB H 0.8547 0.2619 0.3698 0.023 Uiso 1 1 calc R . . .
C2B C 0.7285(2) 0.22994(7) 0.34619(18) 0.0193(6) Uani 1 1 d . . . .
H2BA H 0.6557 0.2332 0.3248 0.023 Uiso 1 1 calc R . . .
H2BB H 0.7628 0.2153 0.2963 0.023 Uiso 1 1 calc R . . .
C3B C 0.8146(2) 0.31165(7) 0.4738(2) 0.0218(6) Uani 1 1 d . . . .
H3BA H 0.7856 0.3269 0.5243 0.033 Uiso 1 1 calc GR . . .
H3BB H 0.8398 0.3263 0.4201 0.033 Uiso 1 1 calc GR . . .
H3BC H 0.8717 0.2978 0.5026 0.033 Uiso 1 1 calc GR . . .
C4B C 0.6497(2) 0.30947(8) 0.3909(2) 0.0248(6) Uani 1 1 d . . . .
H4BA H 0.6008 0.2944 0.3543 0.037 Uiso 1 1 calc GR . . .
H4BB H 0.6791 0.3269 0.3463 0.037 Uiso 1 1 calc GR . . .
H4BC H 0.6141 0.3218 0.4435 0.037 Uiso 1 1 calc GR . . .
C5B C 0.8422(2) 0.20067(8) 0.4657(2) 0.0232(6) Uani 1 1 d . . . .
H5BA H 0.8846 0.2218 0.4776 0.035 Uiso 1 1 calc GR . . .
H5BB H 0.8688 0.1874 0.4098 0.035 Uiso 1 1 calc GR . . .
H5BC H 0.8444 0.1856 0.5244 0.035 Uiso 1 1 calc GR . . .
C6B C 0.6701(2) 0.17886(7) 0.4368(2) 0.0235(6) Uani 1 1 d . . . .
H6BA H 0.6726 0.1666 0.5004 0.035 Uiso 1 1 calc GR . . .
H6BB H 0.6971 0.1631 0.3862 0.035 Uiso 1 1 calc GR . . .
H6BC H 0.5989 0.1852 0.4195 0.035 Uiso 1 1 calc GR . . .
C7B C 0.59026(19) 0.26330(7) 0.67949(17) 0.0154(5) Uani 1 1 d . . . .
C8B C 0.6812(2) 0.28349(7) 0.68017(17) 0.0174(6) Uani 1 1 d . . . .
C9B C 0.76717(19) 0.25957(8) 0.68276(17) 0.0181(6) Uani 1 1 d . . . .
C10B C 0.7269(2) 0.22450(7) 0.68612(17) 0.0181(6) Uani 1 1 d . . . .
C11B C 0.6176(2) 0.22632(7) 0.68018(17) 0.0163(5) Uani 1 1 d . . . .
C12B C 0.4838(2) 0.27749(10) 0.6861(2) 0.0341(8) Uani 1 1 d . . . .
H12D H 0.4808 0.3014 0.6579 0.051 Uiso 1 1 calc GR . . .
H12E H 0.4646 0.2785 0.7552 0.051 Uiso 1 1 calc GR . . .
H12F H 0.4360 0.2619 0.6495 0.051 Uiso 1 1 calc GR . . .
C13B C 0.6841(3) 0.32299(8) 0.6910(2) 0.0427(9) Uani 1 1 d . . . .
H13D H 0.7538 0.3316 0.6796 0.064 Uiso 1 1 calc GR . . .
H13E H 0.6641 0.3295 0.7575 0.064 Uiso 1 1 calc GR . . .
H13F H 0.6361 0.3338 0.6429 0.064 Uiso 1 1 calc GR . . .
C14B C 0.8777(2) 0.26955(11) 0.7000(2) 0.0444(9) Uani 1 1 d . . . .
H14D H 0.9213 0.2543 0.6602 0.067 Uiso 1 1 calc GR . . .
H14E H 0.8964 0.2664 0.7698 0.067 Uiso 1 1 calc GR . . .
H14F H 0.8878 0.2944 0.6814 0.067 Uiso 1 1 calc GR . . .
C15B C 0.7885(3) 0.19183(9) 0.7063(2) 0.0441(10) Uani 1 1 d . . . .
H15D H 0.7586 0.1719 0.6691 0.066 Uiso 1 1 calc GR . . .
H15E H 0.7880 0.1864 0.7768 0.066 Uiso 1 1 calc GR . . .
H15F H 0.8595 0.1957 0.6864 0.066 Uiso 1 1 calc GR . . .
C16B C 0.5441(3) 0.19617(9) 0.6878(2) 0.0364(8) Uani 1 1 d . . . .
H16D H 0.4842 0.2005 0.6442 0.055 Uiso 1 1 calc GR . . .
H16E H 0.5218 0.1941 0.7558 0.055 Uiso 1 1 calc GR . . .
H16F H 0.5779 0.1741 0.6684 0.055 Uiso 1 1 calc GR . . .
Rh1C Rh 0.74510(2) 0.40650(2) 0.07940(2) 0.00889(5) Uani 1 1 d . . . .
Cl1C Cl 0.80841(5) 0.36840(2) 0.21214(5) 0.01846(14) Uani 1 1 d . . . .
N1C N 0.88193(15) 0.44162(5) 0.09792(15) 0.0132(4) Uani 1 1 d . . . .
N2C N 0.85016(15) 0.37910(5) -0.01703(15) 0.0140(4) Uani 1 1 d . . . .
C1C C 0.96387(19) 0.42826(7) 0.03202(19) 0.0176(6) Uani 1 1 d . . . .
H1CA H 1.0325 0.4345 0.0602 0.021 Uiso 1 1 calc R . . .
H1CB H 0.9562 0.4396 -0.0334 0.021 Uiso 1 1 calc R . . .
C2C C 0.95536(18) 0.38856(7) 0.0214(2) 0.0183(6) Uani 1 1 d . . . .
H2CA H 1.0075 0.3799 -0.0245 0.022 Uiso 1 1 calc R . . .
H2CB H 0.9683 0.3771 0.0860 0.022 Uiso 1 1 calc R . . .
C3C C 0.8625(2) 0.47926(6) 0.0706(2) 0.0194(6) Uani 1 1 d . . . .
H3CA H 0.8150 0.4899 0.1170 0.029 Uiso 1 1 calc GR . . .
H3CB H 0.8321 0.4803 0.0039 0.029 Uiso 1 1 calc GR . . .
H3CC H 0.9275 0.4924 0.0728 0.029 Uiso 1 1 calc GR . . .
C4C C 0.9232(2) 0.44164(8) 0.20151(19) 0.0236(6) Uani 1 1 d . . . .
H4CA H 0.9505 0.4181 0.2179 0.035 Uiso 1 1 calc GR . . .
H4CB H 0.8678 0.4476 0.2461 0.035 Uiso 1 1 calc GR . . .
H4CC H 0.9782 0.4593 0.2084 0.035 Uiso 1 1 calc GR . . .
C5C C 0.8380(2) 0.39046(7) -0.12126(17) 0.0174(5) Uani 1 1 d . . . .
H5CA H 0.8408 0.4164 -0.1250 0.026 Uiso 1 1 calc GR . . .
H5CB H 0.7715 0.3822 -0.1481 0.026 Uiso 1 1 calc GR . . .
H5CC H 0.8935 0.3803 -0.1595 0.026 Uiso 1 1 calc GR . . .
C6C C 0.8384(2) 0.33982(7) -0.0143(2) 0.0216(6) Uani 1 1 d . . . .
H6CA H 0.7691 0.3334 -0.0382 0.032 Uiso 1 1 calc GR . . .
H6CB H 0.8488 0.3314 0.0534 0.032 Uiso 1 1 calc GR . . .
H6CC H 0.8894 0.3288 -0.0564 0.032 Uiso 1 1 calc GR . . .
C7C C 0.60378(18) 0.41366(6) 0.15804(17) 0.0120(5) Uani 1 1 d . . . .
C8C C 0.62156(18) 0.44501(6) 0.10423(18) 0.0134(5) Uani 1 1 d . . . .
C9C C 0.62496(18) 0.43618(6) 0.00081(18) 0.0131(5) Uani 1 1 d . . . .
C10C C 0.60097(17) 0.39909(6) -0.00742(17) 0.0117(5) Uani 1 1 d . . . .
C11C C 0.59217(17) 0.38458(6) 0.08880(18) 0.0118(5) Uani 1 1 d . . . .
C12C C 0.5919(2) 0.41180(7) 0.26669(18) 0.0193(6) Uani 1 1 d . . . .
H12G H 0.6390 0.4287 0.2990 0.029 Uiso 1 1 calc GR . . .
H12H H 0.6079 0.3877 0.2897 0.029 Uiso 1 1 calc GR . . .
H12I H 0.5209 0.4177 0.2827 0.029 Uiso 1 1 calc GR . . .
C13C C 0.6232(2) 0.48121(7) 0.1496(2) 0.0219(6) Uani 1 1 d . . . .
H13G H 0.6463 0.4986 0.1014 0.033 Uiso 1 1 calc GR . . .
H13H H 0.6705 0.4813 0.2069 0.033 Uiso 1 1 calc GR . . .
H13I H 0.5539 0.4874 0.1703 0.033 Uiso 1 1 calc GR . . .
C14C C 0.6307(2) 0.46163(7) -0.08369(19) 0.0191(6) Uani 1 1 d . . . .
H14G H 0.6681 0.4506 -0.1372 0.029 Uiso 1 1 calc GR . . .
H14H H 0.6667 0.4832 -0.0620 0.029 Uiso 1 1 calc GR . . .
H14I H 0.5609 0.4677 -0.1070 0.029 Uiso 1 1 calc GR . . .
C15C C 0.5781(2) 0.37933(7) -0.10122(18) 0.0182(6) Uani 1 1 d . . . .
H15G H 0.6058 0.3552 -0.0959 0.027 Uiso 1 1 calc GR . . .
H15H H 0.6101 0.3916 -0.1560 0.027 Uiso 1 1 calc GR . . .
H15I H 0.5036 0.3782 -0.1131 0.027 Uiso 1 1 calc GR . . .
C16C C 0.5642(2) 0.34748(7) 0.11422(19) 0.0178(6) Uani 1 1 d . . . .
H16G H 0.6102 0.3389 0.1673 0.027 Uiso 1 1 calc GR . . .
H16H H 0.5710 0.3323 0.0563 0.027 Uiso 1 1 calc GR . . .
H16I H 0.4930 0.3468 0.1359 0.027 Uiso 1 1 calc GR . . .
S1B S 0.12657(5) 0.24914(2) 0.44874(5) 0.01700(13) Uani 1 1 d . . . .
F1B F 0.20282(13) 0.27931(4) 0.60916(11) 0.0255(4) Uani 1 1 d . . . .
F2B F 0.10706(15) 0.23435(5) 0.63647(12) 0.0383(5) Uani 1 1 d . . . .
F3B F 0.25837(14) 0.22666(5) 0.58517(13) 0.0418(5) Uani 1 1 d . . . .
O1B O 0.03399(18) 0.26951(6) 0.45767(18) 0.0449(6) Uani 1 1 d . . . .
O2B O 0.11100(15) 0.21266(5) 0.42233(13) 0.0246(4) Uani 1 1 d . . . .
O3B O 0.2072(2) 0.26678(7) 0.39908(15) 0.0475(7) Uani 1 1 d . . . .
C17B C 0.1769(2) 0.24737(6) 0.57529(19) 0.0172(5) Uani 1 1 d . . . .
S1A S 0.2629(4) 0.42925(10) 0.1315(4) 0.0205(9) Uani 0.469(4) 1 d . P A 1
F1A F 0.373(4) 0.4381(16) -0.022(6) 0.042(4) Uani 0.469(4) 1 d D P A 1
F2A F 0.3547(3) 0.38332(9) 0.0178(3) 0.0315(11) Uani 0.469(4) 1 d D P A 1
F3A F 0.2251(3) 0.41007(13) -0.0503(3) 0.0428(13) Uani 0.469(4) 1 d D P A 1
O1A O 0.3580(4) 0.43435(14) 0.1858(3) 0.0391(14) Uani 0.469(4) 1 d . P A 1
O2A O 0.2087(3) 0.46140(11) 0.1066(4) 0.0272(12) Uani 0.469(4) 1 d . P A 1
O3A O 0.1987(13) 0.3999(5) 0.1634(9) 0.035(3) Uani 0.469(4) 1 d . P A 1
C17A C 0.3055(7) 0.41426(18) 0.0101(7) 0.0187(7) Uani 0.469(4) 1 d D P A 1
S1C S 0.79506(14) 0.42908(5) 0.62637(14) 0.0183(4) Uani 0.753(3) 1 d . P B 1
F1C F 0.8554(3) 0.41605(10) 0.4470(3) 0.0454(9) Uani 0.753(3) 1 d . P B 1
F2C F 0.7063(5) 0.39339(11) 0.4804(5) 0.0234(9) Uani 0.753(3) 1 d . P B 1
F3C F 0.7229(2) 0.45007(6) 0.45505(17) 0.0392(7) Uani 0.753(3) 1 d . P B 1
O1C O 0.8418(2) 0.39608(7) 0.65690(19) 0.0304(7) Uani 0.753(3) 1 d . P B 1
O2C O 0.6964(2) 0.43564(11) 0.6663(2) 0.0362(9) Uani 0.753(3) 1 d . P B 1
O3C O 0.8637(5) 0.45911(15) 0.6266(3) 0.0259(10) Uani 0.753(3) 1 d . P B 1
C17C C 0.7695(3) 0.42192(11) 0.4957(3) 0.0187(7) Uani 0.753(3) 1 d . P B 1
S1D S 0.2735(4) 0.41744(9) 0.1318(4) 0.0170(6) Uani 0.531(4) 1 d . P A 2
F1D F 0.382(3) 0.4420(14) -0.015(5) 0.042(4) Uani 0.531(4) 1 d D P A 2
F2D F 0.3087(4) 0.39308(10) -0.0437(3) 0.0456(12) Uani 0.531(4) 1 d D P A 2
F3D F 0.2205(3) 0.44148(12) -0.0422(2) 0.0415(11) Uani 0.531(4) 1 d D P A 2
O1D O 0.3647(3) 0.39934(12) 0.1671(3) 0.0300(11) Uani 0.531(4) 1 d . P A 2
O2D O 0.1812(10) 0.3965(4) 0.1328(8) 0.028(2) Uani 0.531(4) 1 d . P A 2
O3D O 0.2623(4) 0.45364(14) 0.1664(3) 0.0393(13) Uani 0.531(4) 1 d . P A 2
C17D C 0.2964(6) 0.42362(15) 0.0031(6) 0.0187(7) Uani 0.531(4) 1 d D P A 2
S1F S 0.7636(5) 0.43926(15) 0.6238(4) 0.0215(12) Uani 0.247(3) 1 d . P B 2
F1F F 0.8623(5) 0.38728(17) 0.5398(6) 0.037(2) Uani 0.247(3) 1 d . P B 2
F2F F 0.717(2) 0.4013(5) 0.474(2) 0.0234(9) Uani 0.247(3) 1 d . P B 2
F3F F 0.8419(10) 0.4320(3) 0.4523(10) 0.0454(9) Uani 0.247(3) 1 d . P B 2
O1F O 0.7116(9) 0.4132(3) 0.6794(8) 0.040(3) Uani 0.247(3) 1 d . P B 2
O2F O 0.7027(6) 0.4677(2) 0.5835(6) 0.028(2) Uani 0.247(3) 1 d . P B 2
O3F O 0.8656(15) 0.4500(5) 0.6637(12) 0.045(5) Uani 0.247(3) 1 d . P B 2
C17F C 0.8002(10) 0.4136(4) 0.5149(11) 0.0187(7) Uani 0.247(3) 1 d . P B 2
O5 O 0.3968(2) 0.48875(8) 0.31899(19) 0.0536(7) Uani 1 1 d . . . .
H5A H 0.3811 0.4727 0.2750 0.080 Uiso 1 1 d G . . .
H5B H 0.3581 0.5073 0.3096 0.080 Uiso 1 1 d G . . .
O4 O 0.1018(2) 0.51335(7) 0.17556(17) 0.0462(6) Uani 1 1 d . . . .
H4A H 0.1118 0.5219 0.2343 0.069 Uiso 1 1 d G . . .
H4B H 0.1425 0.4954 0.1673 0.069 Uiso 1 1 d G . . .

loop_
_atom_site_aniso_label
_atom_site_aniso_U_11
_atom_site_aniso_U_22
_atom_site_aniso_U_33
_atom_site_aniso_U_23
_atom_site_aniso_U_13
_atom_site_aniso_U_12
Rh1A 0.00829(10) 0.00803(9) 0.00973(10) 0.00036(7) 0.00062(7) 0.00027(7)
Cl1A 0.0212(3) 0.0194(3) 0.0150(3) 0.0069(3) 0.0002(3) 0.0026(3)
N1A 0.0119(11) 0.0122(10) 0.0159(11) -0.0015(9) -0.0001(8) -0.0003(8)
N2A 0.0115(10) 0.0121(10) 0.0136(10) -0.0006(8) 0.0017(8) 0.0003(8)
C1A 0.0106(13) 0.0246(15) 0.0259(15) -0.0069(12) 0.0032(11) -0.0025(11)
C2A 0.0096(12) 0.0225(14) 0.0226(14) -0.0068(11) -0.0003(10) 0.0040(10)
C3A 0.0184(14) 0.0129(13) 0.0307(15) 0.0028(12) -0.0019(12) -0.0041(11)
C4A 0.0219(15) 0.0223(14) 0.0200(14) -0.0046(12) -0.0077(11) -0.0034(11)
C5A 0.0190(14) 0.0198(13) 0.0143(13) -0.0021(11) 0.0045(11) 0.0002(11)
C6A 0.0197(14) 0.0123(13) 0.0243(14) -0.0039(11) 0.0026(11) 0.0033(10)
C7A 0.0064(12) 0.0174(13) 0.0166(13) -0.0007(11) 0.0030(10) 0.0014(10)
C8A 0.0076(12) 0.0118(12) 0.0228(14) -0.0011(10) -0.0004(10) 0.0006(9)
C9A 0.0073(12) 0.0195(13) 0.0172(13) 0.0015(11) -0.0023(10) 0.0045(10)
C10A 0.0062(12) 0.0186(13) 0.0186(13) -0.0040(11) -0.0050(10) 0.0013(10)
C11A 0.0061(12) 0.0141(12) 0.0232(14) 0.0010(11) 0.0024(10) -0.0004(9)
C12A 0.0200(14) 0.0294(16) 0.0194(14) -0.0033(12) 0.0063(11) 0.0004(12)
C13A 0.0162(14) 0.0137(13) 0.0418(18) -0.0062(12) 0.0046(12) 0.0026(11)
C14A 0.0229(15) 0.0263(15) 0.0215(15) 0.0067(12) -0.0041(12) 0.0049(12)
C15A 0.0142(14) 0.0289(15) 0.0296(16) -0.0133(13) -0.0063(12) -0.0009(12)
C16A 0.0191(15) 0.0145(13) 0.0419(18) 0.0052(13) 0.0059(13) -0.0038(11)
Rh1B 0.01032(9) 0.00917(9) 0.00774(9) 0.00037(7) 0.00045(7) 0.00061(7)
Cl1B 0.0142(3) 0.0271(3) 0.0158(3) 0.0002(3) -0.0034(2) -0.0005(3)
N1B 0.0168(11) 0.0164(11) 0.0113(10) 0.0029(9) 0.0025(9) 0.0018(9)
N2B 0.0163(11) 0.0157(11) 0.0125(10) -0.0009(9) 0.0016(9) 0.0028(9)
C1B 0.0218(14) 0.0241(14) 0.0118(13) 0.0016(11) 0.0044(11) 0.0006(11)
C2B 0.0240(15) 0.0234(14) 0.0105(12) -0.0010(11) 0.0017(11) 0.0020(11)
C3B 0.0251(15) 0.0190(14) 0.0216(14) 0.0033(12) 0.0065(12) -0.0075(11)
C4B 0.0263(16) 0.0240(15) 0.0241(15) 0.0137(12) 0.0023(12) 0.0070(12)
C5B 0.0232(15) 0.0281(16) 0.0186(14) -0.0024(12) 0.0047(12) 0.0134(12)
C6B 0.0332(16) 0.0165(14) 0.0210(14) -0.0074(11) 0.0032(12) -0.0025(12)
C7B 0.0165(13) 0.0235(13) 0.0062(11) 0.0010(10) 0.0004(10) 0.0037(11)
C8B 0.0310(15) 0.0133(13) 0.0080(12) -0.0026(10) 0.0043(11) -0.0025(11)
C9B 0.0139(13) 0.0344(15) 0.0060(11) 0.0019(11) -0.0013(10) -0.0057(11)
C10B 0.0288(15) 0.0213(14) 0.0042(11) 0.0018(10) 0.0011(10) 0.0127(12)
C11B 0.0239(14) 0.0190(13) 0.0060(12) 0.0022(10) 0.0015(10) -0.0046(11)
C12B 0.0222(16) 0.062(2) 0.0186(15) 0.0016(15) 0.0051(12) 0.0174(15)
C13B 0.087(3) 0.0168(15) 0.0246(17) -0.0068(13) 0.0171(17) -0.0091(16)
C14B 0.0196(16) 0.089(3) 0.0240(17) 0.0069(18) -0.0074(13) -0.0160(17)
C15B 0.071(3) 0.046(2) 0.0152(15) 0.0097(14) 0.0054(15) 0.0412(19)
C16B 0.051(2) 0.0368(18) 0.0212(15) 0.0038(14) 0.0023(14) -0.0293(16)
Rh1C 0.00814(10) 0.00882(9) 0.00969(10) 0.00173(7) 0.00018(7) 0.00039(7)
Cl1C 0.0156(3) 0.0211(3) 0.0186(3) 0.0105(3) -0.0013(2) 0.0013(2)
N1C 0.0114(10) 0.0135(10) 0.0146(11) 0.0000(9) -0.0013(8) -0.0026(8)
N2C 0.0122(11) 0.0134(11) 0.0167(11) 0.0010(9) 0.0030(9) 0.0022(8)
C1C 0.0104(13) 0.0209(14) 0.0215(14) 0.0026(11) 0.0032(10) -0.0010(10)
C2C 0.0087(12) 0.0205(14) 0.0257(14) 0.0006(12) 0.0017(11) 0.0027(10)
C3C 0.0186(14) 0.0113(12) 0.0284(15) 0.0004(11) 0.0014(11) -0.0039(10)
C4C 0.0233(15) 0.0296(16) 0.0176(14) 0.0010(12) -0.0062(11) -0.0112(12)
C5C 0.0183(14) 0.0205(14) 0.0134(13) -0.0024(11) 0.0031(10) -0.0004(11)
C6C 0.0183(14) 0.0142(13) 0.0324(16) -0.0013(12) 0.0022(12) 0.0026(11)
C7C 0.0070(11) 0.0149(12) 0.0141(12) 0.0008(10) 0.0011(9) 0.0028(10)
C8C 0.0083(12) 0.0122(12) 0.0197(13) -0.0018(10) 0.0001(10) 0.0035(9)
C9C 0.0079(12) 0.0151(12) 0.0163(13) 0.0035(10) 0.0001(10) 0.0024(9)
C10C 0.0051(11) 0.0158(12) 0.0142(12) 0.0005(10) -0.0011(9) 0.0032(9)
C11C 0.0070(12) 0.0127(12) 0.0156(12) 0.0013(10) -0.0017(9) 0.0011(9)
C12C 0.0179(14) 0.0272(15) 0.0130(13) -0.0001(11) 0.0024(10) 0.0013(11)
C13C 0.0208(15) 0.0165(14) 0.0287(15) -0.0043(12) 0.0029(12) 0.0032(11)
C14C 0.0176(14) 0.0197(14) 0.0199(14) 0.0076(11) -0.0022(11) 0.0023(11)
C15C 0.0161(13) 0.0234(14) 0.0148(13) -0.0031(11) -0.0027(10) 0.0005(11)
C16C 0.0168(14) 0.0171(13) 0.0194(14) 0.0029(11) 0.0005(11) -0.0050(10)
S1B 0.0235(3) 0.0133(3) 0.0138(3) 0.0010(3) -0.0056(2) -0.0024(3)
F1B 0.0418(10) 0.0150(8) 0.0194(8) -0.0033(6) -0.0054(7) -0.0045(7)
F2B 0.0564(12) 0.0370(10) 0.0224(9) -0.0008(8) 0.0142(8) -0.0172(9)
F3B 0.0458(11) 0.0413(11) 0.0370(10) -0.0158(9) -0.0225(9) 0.0278(9)
O1B 0.0414(14) 0.0367(13) 0.0550(15) -0.0147(12) -0.0270(12) 0.0202(11)
O2B 0.0354(12) 0.0177(10) 0.0203(10) -0.0045(8) -0.0062(9) -0.0025(8)
O3B 0.0672(17) 0.0607(16) 0.0148(11) 0.0009(11) 0.0015(11) -0.0437(14)
C17B 0.0231(14) 0.0132(13) 0.0154(12) -0.0007(11) -0.0002(10) 0.0025(11)
S1A 0.0173(14) 0.026(2) 0.0177(11) -0.003(2) 0.0000(9) 0.0010(17)
F1A 0.037(6) 0.035(9) 0.055(7) 0.023(7) 0.025(5) 0.003(3)
F2A 0.030(2) 0.0155(18) 0.049(3) -0.0037(18) 0.0118(19) 0.0069(15)
F3A 0.038(2) 0.062(3) 0.027(2) -0.023(2) -0.0154(18) 0.013(2)
O1A 0.026(3) 0.059(4) 0.031(3) -0.012(2) -0.008(2) 0.003(2)
O2A 0.024(2) 0.021(2) 0.037(3) -0.005(2) -0.001(2) 0.0058(18)
O3A 0.031(6) 0.044(5) 0.032(7) 0.011(5) 0.011(4) -0.006(4)
C17A 0.0203(17) 0.013(2) 0.0233(16) 0.0014(15) 0.0004(12) 0.0009(15)
S1C 0.0150(9) 0.0258(9) 0.0140(6) -0.0032(6) -0.0002(6) -0.0027(6)
F1C 0.0408(16) 0.069(3) 0.0278(12) -0.016(2) 0.0205(11) 0.0021(19)
F2C 0.034(2) 0.007(2) 0.0285(14) -0.002(2) -0.0098(13) -0.0097(18)
F3C 0.0614(17) 0.0167(11) 0.0378(14) 0.0076(10) -0.0294(12) -0.0019(11)
O1C 0.0350(16) 0.0303(15) 0.0255(15) 0.0124(12) -0.0086(12) -0.0003(13)
O2C 0.0183(17) 0.057(3) 0.0343(18) -0.0243(18) 0.0120(15) -0.0072(16)
O3C 0.025(2) 0.027(2) 0.026(3) -0.0043(17) -0.004(2) -0.0106(16)
C17C 0.0203(17) 0.013(2) 0.0233(16) 0.0014(15) 0.0004(12) 0.0009(15)
S1D 0.0157(12) 0.0232(17) 0.0123(9) -0.0020(15) 0.0013(7) 0.0010(14)
F1D 0.037(6) 0.035(9) 0.055(7) 0.023(7) 0.025(5) 0.003(3)
F2D 0.073(3) 0.033(2) 0.032(2) -0.0175(19) 0.012(2) -0.001(2)
F3D 0.032(2) 0.062(3) 0.030(2) 0.0205(19) -0.0109(15) 0.0081(18)
O1D 0.0147(19) 0.054(3) 0.021(2) 0.0177(19) -0.0009(15) 0.0079(18)
O2D 0.017(4) 0.032(4) 0.036(6) 0.012(4) 0.006(4) 0.000(3)
O3D 0.050(3) 0.032(3) 0.036(3) -0.026(2) 0.007(2) 0.002(2)
C17D 0.0203(17) 0.013(2) 0.0233(16) 0.0014(15) 0.0004(12) 0.0009(15)
S1F 0.021(3) 0.023(3) 0.0204(19) -0.0048(19) -0.004(2) 0.0030(18)
F1F 0.018(4) 0.020(4) 0.073(6) -0.021(4) 0.004(3) 0.004(3)
F2F 0.034(2) 0.007(2) 0.0285(14) -0.002(2) -0.0098(13) -0.0097(18)
F3F 0.0408(16) 0.069(3) 0.0278(12) -0.016(2) 0.0205(11) 0.0021(19)
O1F 0.067(7) 0.014(5) 0.041(6) 0.006(5) 0.009(5) 0.006(5)
O2F 0.031(5) 0.016(4) 0.035(5) -0.009(4) -0.006(4) 0.013(3)
O3F 0.027(6) 0.057(12) 0.050(11) -0.029(8) -0.020(9) 0.008(8)
C17F 0.0203(17) 0.013(2) 0.0233(16) 0.0014(15) 0.0004(12) 0.0009(15)
O5 0.0519(17) 0.0676(19) 0.0406(15) 0.0078(14) -0.0120(12) -0.0240(14)
O4 0.0518(16) 0.0577(17) 0.0285(13) 0.0066(11) -0.0097(11) -0.0233(13)

loop_
_atom_type_symbol
_atom_type_description
_atom_type_scat_dispersion_real
_atom_type_scat_dispersion_imag
_atom_type_scat_source
C C 0.0033 0.0016 'International Tables Vol C Tables 4.2.6.8 and 6.1.1.4'
H H 0.0000 0.0000 'International Tables Vol C Tables 4.2.6.8 and 6.1.1.4'
Cl Cl 0.1484 0.1585 'International Tables Vol C Tables 4.2.6.8 and 6.1.1.4'
F F 0.0171 0.0103 'International Tables Vol C Tables 4.2.6.8 and 6.1.1.4'
N N 0.0061 0.0033 'International Tables Vol C Tables 4.2.6.8 and 6.1.1.4'
O O 0.0106 0.0060 'International Tables Vol C Tables 4.2.6.8 and 6.1.1.4'
Rh Rh -1.1178 0.9187 'International Tables Vol C Tables 4.2.6.8 and 6.1.1.4'
S S 0.1246 0.1234 'International Tables Vol C Tables 4.2.6.8 and 6.1.1.4'

loop_
_geom_angle_atom_site_label_1
_geom_angle_atom_site_label_2
_geom_angle_atom_site_label_3
_geom_angle
N1A Rh1A Cl1A 90.13(5)
N2A Rh1A Cl1A 87.74(5)
N2A Rh1A N1A 80.36(7)
N2A Rh1A C8A 146.74(8)
N2A Rh1A C10A 98.95(8)
C7A Rh1A Cl1A 91.51(7)
C7A Rh1A N1A 120.20(8)
C7A Rh1A N2A 159.43(8)
C7A Rh1A C8A 37.77(9)
C7A Rh1A C9A 64.77(9)
C7A Rh1A C10A 64.32(9)
C7A Rh1A C11A 39.00(9)
C8A Rh1A Cl1A 125.43(7)
C8A Rh1A N1A 99.94(8)
C9A Rh1A Cl1A 153.56(7)
C9A Rh1A N1A 111.38(8)
C9A Rh1A N2A 110.22(8)
C9A Rh1A C8A 38.38(9)
C9A Rh1A C10A 38.23(9)
C10A Rh1A Cl1A 122.20(7)
C10A Rh1A N1A 147.66(9)
C10A Rh1A C8A 63.24(9)
C11A Rh1A Cl1A 89.86(7)
C11A Rh1A N1A 159.18(8)
C11A Rh1A N2A 120.43(8)
C11A Rh1A C8A 63.64(9)
C11A Rh1A C9A 64.52(9)
C11A Rh1A C10A 38.10(9)
C1A N1A Rh1A 108.13(14)
C3A N1A Rh1A 113.96(15)
C3A N1A C1A 107.1(2)
C3A N1A C4A 106.3(2)
C4A N1A Rh1A 112.27(15)
C4A N1A C1A 108.8(2)
C2A N2A Rh1A 105.33(14)
C2A N2A C6A 108.60(19)
C5A N2A Rh1A 112.02(15)
C5A N2A C2A 109.90(19)
C5A N2A C6A 107.71(19)
C6A N2A Rh1A 113.21(15)
N1A C1A C2A 110.1(2)
N2A C2A C1A 109.8(2)
C8A C7A Rh1A 73.03(14)
C8A C7A C11A 107.6(2)
C8A C7A C12A 126.2(2)
C11A C7A Rh1A 70.79(13)
C11A C7A C12A 125.9(2)
C12A C7A Rh1A 126.32(18)
C7A C8A Rh1A 69.20(13)
C7A C8A C9A 108.8(2)
C7A C8A C13A 125.0(2)
C9A C8A Rh1A 69.66(13)
C9A C8A C13A 125.6(2)
C13A C8A Rh1A 133.68(18)
C8A C9A Rh1A 71.96(14)
C8A C9A C14A 126.0(2)
C10A C9A Rh1A 71.70(13)
C10A C9A C8A 107.0(2)
C10A C9A C14A 125.9(2)
C14A C9A Rh1A 130.90(18)
C9A C10A Rh1A 70.08(13)
C9A C10A C15A 125.8(2)
C11A C10A Rh1A 69.70(13)
C11A C10A C9A 108.4(2)
C11A C10A C15A 125.5(2)
C15A C10A Rh1A 131.35(17)
C7A C11A Rh1A 70.21(13)
C7A C11A C16A 125.4(2)
C10A C11A Rh1A 72.20(13)
C10A C11A C7A 107.9(2)
C10A C11A C16A 126.4(2)
C16A C11A Rh1A 127.82(18)
N1B Rh1B Cl1B 90.82(6)
N2B Rh1B Cl1B 87.61(6)
N2B Rh1B N1B 79.96(8)
N2B Rh1B C10B 99.26(8)
C7B Rh1B Cl1B 87.74(7)
C7B Rh1B N1B 127.95(9)
C7B Rh1B N2B 151.76(9)
C7B Rh1B C8B 37.60(10)
C7B Rh1B C9B 63.72(9)
C7B Rh1B C10B 63.49(9)
C8B Rh1B Cl1B 116.99(7)
C8B Rh1B N1B 101.58(8)
C8B Rh1B N2B 155.19(9)
C8B Rh1B C9B 38.26(10)
C8B Rh1B C10B 63.27(10)
C9B Rh1B Cl1B 151.46(7)
C9B Rh1B N1B 106.44(9)
C9B Rh1B N2B 117.23(9)
C9B Rh1B C10B 37.83(10)
C10B Rh1B Cl1B 129.87(8)
C10B Rh1B N1B 139.32(9)
C11B Rh1B Cl1B 93.74(7)
C11B Rh1B N1B 165.56(9)
C11B Rh1B N2B 113.89(9)
C11B Rh1B C7B 38.79(10)
C11B Rh1B C8B 64.19(9)
C11B Rh1B C9B 64.37(9)
C11B Rh1B C10B 38.20(10)
C1B N1B Rh1B 108.37(15)
C3B N1B Rh1B 113.24(15)
C3B N1B C1B 107.4(2)
C3B N1B C4B 107.1(2)
C4B N1B Rh1B 111.50(15)
C4B N1B C1B 109.0(2)
C2B N2B Rh1B 105.37(15)
C2B N2B C5B 109.3(2)
C5B N2B Rh1B 113.36(15)
C6B N2B Rh1B 112.43(15)
C6B N2B C2B 108.7(2)
C6B N2B C5B 107.6(2)
C2B C1B N1B 110.5(2)
N2B C2B C1B 109.4(2)
C8B C7B Rh1B 71.74(14)
C8B C7B C11B 108.4(2)
C8B C7B C12B 126.1(3)
C11B C7B Rh1B 69.72(13)
C11B C7B C12B 125.3(3)
C12B C7B Rh1B 128.43(18)
C7B C8B Rh1B 70.66(14)
C7B C8B C9B 108.4(2)
C7B C8B C13B 123.9(3)
C9B C8B Rh1B 70.90(14)
C9B C8B C13B 127.2(3)
C13B C8B Rh1B 130.75(19)
C8B C9B Rh1B 70.84(14)
C8B C9B C14B 126.1(3)
C10B C9B Rh1B 71.36(14)
C10B C9B C8B 107.3(2)
C10B C9B C14B 125.5(3)
C14B C9B Rh1B 132.49(19)
C9B C10B Rh1B 70.82(14)
C9B C10B C11B 108.7(2)
C9B C10B C15B 125.2(3)
C11B C10B Rh1B 69.17(13)
C11B C10B C15B 125.6(3)
C15B C10B Rh1B 132.22(18)
C7B C11B Rh1B 71.49(14)
C7B C11B C16B 125.4(3)
C10B C11B Rh1B 72.63(14)
C10B C11B C7B 107.1(2)
C10B C11B C16B 126.9(3)
C16B C11B Rh1B 127.63(18)
N1C Rh1C Cl1C 90.76(5)
N2C Rh1C Cl1C 87.84(6)
N2C Rh1C N1C 80.62(8)
N2C Rh1C C8C 151.41(8)
N2C Rh1C C10C 98.96(8)
C7C Rh1C Cl1C 88.94(6)
C7C Rh1C N1C 123.78(8)
C7C Rh1C N2C 155.43(8)
C7C Rh1C C8C 37.72(9)
C7C Rh1C C9C 64.65(9)
C7C Rh1C C10C 63.92(9)
C8C Rh1C Cl1C 120.62(7)
C8C Rh1C N1C 100.14(8)
C8C Rh1C C10C 63.35(9)
C9C Rh1C Cl1C 153.00(7)
C9C Rh1C N1C 108.13(8)
C9C Rh1C N2C 113.64(8)
C9C Rh1C C8C 38.63(9)
C9C Rh1C C10C 38.21(9)
C10C Rh1C Cl1C 126.04(7)
C10C Rh1C N1C 143.21(8)
C11C Rh1C Cl1C 91.39(6)
C11C Rh1C N1C 162.69(8)
C11C Rh1C N2C 116.63(8)
C11C Rh1C C7C 39.12(9)
C11C Rh1C C8C 64.20(9)
C11C Rh1C C9C 64.89(9)
C11C Rh1C C10C 38.10(9)
C1C N1C Rh1C 108.19(14)
C3C N1C Rh1C 114.11(15)
C3C N1C C1C 106.85(19)
C3C N1C C4C 106.9(2)
C4C N1C Rh1C 111.85(15)
C4C N1C C1C 108.8(2)
C2C N2C Rh1C 105.08(14)
C5C N2C Rh1C 112.68(15)
C5C N2C C2C 109.73(19)
C5C N2C C6C 107.6(2)
C6C N2C Rh1C 112.89(15)
C6C N2C C2C 108.82(19)
N1C C1C C2C 109.9(2)
N2C C2C C1C 109.5(2)
C8C C7C Rh1C 72.25(14)
C8C C7C C11C 108.1(2)
C8C C7C C12C 125.1(2)
C11C C7C Rh1C 70.14(13)
C11C C7C C12C 126.6(2)
C12C C7C Rh1C 126.53(17)
C7C C8C Rh1C 70.03(13)
C7C C8C C9C 108.7(2)
C7C C8C C13C 123.3(2)
C9C C8C Rh1C 69.94(13)
C9C C8C C13C 127.6(2)
C13C C8C Rh1C 131.48(18)
C8C C9C Rh1C 71.43(13)
C8C C9C C14C 127.0(2)
C10C C9C Rh1C 71.95(13)
C10C C9C C8C 106.7(2)
C10C C9C C14C 125.3(2)
C14C C9C Rh1C 130.86(17)
C9C C10C Rh1C 69.84(13)
C9C C10C C15C 125.9(2)
C11C C10C Rh1C 69.24(13)
C11C C10C C9C 108.9(2)
C11C C10C C15C 124.9(2)
C15C C10C Rh1C 131.58(17)
C7C C11C Rh1C 70.75(13)
C7C C11C C16C 125.5(2)
C10C C11C Rh1C 72.66(13)
C10C C11C C7C 107.3(2)
C10C C11C C16C 126.9(2)
C16C C11C Rh1C 127.18(17)
O1B S1B C17B 102.68(13)
O2B S1B O1B 114.86(13)
O2B S1B C17B 104.23(11)
O3B S1B O1B 114.85(16)
O3B S1B O2B 115.37(14)
O3B S1B C17B 102.35(12)
F1B C17B S1B 112.02(17)
F1B C17B F2B 106.6(2)
F2B C17B S1B 111.52(18)
F3B C17B S1B 112.56(18)
F3B C17B F1B 107.7(2)
F3B C17B F2B 106.0(2)
O1A S1A O2A 114.8(4)
O1A S1A O3A 116.1(6)
O1A S1A C17A 103.0(4)
O2A S1A O3A 115.3(8)
O2A S1A C17A 101.8(4)
O3A S1A C17A 102.9(7)
F1A C17A S1A 108(4)
F2A C17A S1A 110.7(6)
F2A C17A F1A 107(3)
F3A C17A S1A 109.9(6)
F3A C17A F1A 113(3)
F3A C17A F2A 108.3(6)
O1C S1C O3C 114.8(3)
O1C S1C C17C 102.6(2)
O2C S1C O1C 114.6(2)
O2C S1C O3C 115.2(3)
O2C S1C C17C 104.8(2)
O3C S1C C17C 102.4(2)
F1C C17C S1C 112.1(3)
F1C C17C F2C 107.6(5)
F2C C17C S1C 111.0(4)
F3C C17C S1C 110.9(3)
F3C C17C F1C 107.6(4)
F3C C17C F2C 107.3(4)
O1D S1D O3D 115.3(4)
O1D S1D C17D 103.2(4)
O2D S1D O1D 114.7(6)
O2D S1D O3D 114.9(7)
O2D S1D C17D 103.9(6)
O3D S1D C17D 102.4(3)
F1D C17D S1D 114(3)
F2D C17D S1D 112.3(5)
F2D C17D F1D 104(3)
F2D C17D F3D 108.3(6)
F3D C17D S1D 112.0(6)
F3D C17D F1D 105(3)
O1F S1F O2F 117.0(8)
O1F S1F O3F 115.4(9)
O1F S1F C17F 101.7(7)
O2F S1F O3F 114.7(9)
O2F S1F C17F 103.7(6)
O3F S1F C17F 100.9(9)
F1F C17F S1F 111.0(10)
F2F C17F S1F 107.6(15)
F2F C17F F1F 109.9(14)
F3F C17F S1F 112.9(11)
F3F C17F F1F 108.9(13)
F3F C17F F2F 106.5(16)

loop_
_geom_bond_atom_site_label_1
_geom_bond_atom_site_label_2
_geom_bond_distance
Rh1A Cl1A 2.4314(6)
Rh1A N1A 2.234(2)
Rh1A N2A 2.184(2)
Rh1A C7A 2.160(2)
Rh1A C8A 2.209(2)
Rh1A C9A 2.179(2)
Rh1A C10A 2.200(2)
Rh1A C11A 2.167(2)
N1A C1A 1.499(3)
N1A C3A 1.481(3)
N1A C4A 1.493(3)
N2A C2A 1.488(3)
N2A C5A 1.482(3)
N2A C6A 1.489(3)
C1A C2A 1.503(4)
C7A C8A 1.415(4)
C7A C11A 1.444(3)
C7A C12A 1.493(3)
C8A C9A 1.443(4)
C8A C13A 1.493(3)
C9A C10A 1.434(4)
C9A C14A 1.491(4)
C10A C11A 1.426(3)
C10A C15A 1.504(3)
C11A C16A 1.498(3)
Rh1B Cl1B 2.4215(6)
Rh1B N1B 2.236(2)
Rh1B N2B 2.191(2)
Rh1B C7B 2.176(2)
Rh1B C8B 2.190(2)
Rh1B C9B 2.191(2)
Rh1B C10B 2.198(2)
Rh1B C11B 2.153(2)
N1B C1B 1.503(3)
N1B C3B 1.489(3)
N1B C4B 1.491(3)
N2B C2B 1.489(3)
N2B C5B 1.494(3)
N2B C6B 1.488(3)
C1B C2B 1.500(4)
C7B C8B 1.407(4)
C7B C11B 1.437(4)
C7B C12B 1.490(4)
C8B C9B 1.436(4)
C8B C13B 1.496(4)
C9B C10B 1.423(4)
C9B C14B 1.499(4)
C10B C11B 1.424(4)
C10B C15B 1.490(4)
C11B C16B 1.491(4)
Rh1C Cl1C 2.4326(6)
Rh1C N1C 2.227(2)
Rh1C N2C 2.180(2)
Rh1C C7C 2.170(2)
Rh1C C8C 2.199(2)
Rh1C C9C 2.178(2)
Rh1C C10C 2.206(2)
Rh1C C11C 2.161(2)
N1C C1C 1.499(3)
N1C C3C 1.486(3)
N1C C4C 1.494(3)
N2C C2C 1.495(3)
N2C C5C 1.486(3)
N2C C6C 1.488(3)
C1C C2C 1.506(4)
C7C C8C 1.412(3)
C7C C11C 1.450(3)
C7C C12C 1.492(3)
C8C C9C 1.448(3)
C8C C13C 1.497(3)
C9C C10C 1.435(3)
C9C C14C 1.500(3)
C10C C11C 1.426(3)
C10C C15C 1.500(3)
C11C C16C 1.488(3)
S1B O1B 1.436(2)
S1B O2B 1.4334(19)
S1B O3B 1.428(2)
S1B C17B 1.826(3)
F1B C17B 1.329(3)
F2B C17B 1.342(3)
F3B C17B 1.320(3)
S1A O1A 1.436(7)
S1A O2A 1.437(5)
S1A O3A 1.459(19)
S1A C17A 1.845(12)
F1A C17A 1.334(14)
F2A C17A 1.332(7)
F3A C17A 1.322(8)
S1C O1C 1.440(3)
S1C O2C 1.430(3)
S1C O3C 1.442(6)
S1C C17C 1.819(5)
F1C C17C 1.334(6)
F2C C17C 1.366(7)
F3C C17C 1.333(5)
S1D O1D 1.439(5)
S1D O2D 1.437(15)
S1D O3D 1.451(5)
S1D C17D 1.799(10)
F1D C17D 1.338(13)
F2D C17D 1.326(7)
F3D C17D 1.332(7)
S1F O1F 1.423(12)
S1F O2F 1.432(9)
S1F O3F 1.48(2)
S1F C17F 1.842(16)
F1F C17F 1.318(15)
F2F C17F 1.29(3)
F3F C17F 1.23(2)

loop_
_geom_hbond_atom_site_label_D
_geom_hbond_atom_site_label_H
_geom_hbond_atom_site_label_A
_geom_hbond_distance_DH
_geom_hbond_distance_HA
_geom_hbond_distance_DA
_geom_hbond_angle_DHA
_geom_hbond_site_symmetry_A
O5 H5A S1A 0.87 2.95 3.784(6) 161.6 .
O5 H5A O1A 0.87 1.91 2.773(6) 173.6 .
O5 H5A O3D 0.87 2.23 2.987(5) 145.6 .
O5 H5B O2C 0.87 2.29 3.104(5) 156.1 3_666
O5 H5B S1F 0.87 2.73 3.522(7) 152.0 3_666
O5 H5B O2F 0.87 1.92 2.494(8) 122.1 3_666
O4 H4A S1C 0.87 2.89 3.683(3) 153.0 3_666
O4 H4A O3C 0.87 2.04 2.908(6) 178.6 3_666
O4 H4A S1F 0.87 2.88 3.667(6) 150.7 3_666
O4 H4A O3F 0.87 1.76 2.610(19) 164.8 3_666
O4 H4B S1A 0.87 2.99 3.855(5) 174.0 .
O4 H4B O2A 0.87 1.76 2.592(5) 159.2 .
O4 H4B O3D 0.87 2.21 3.074(6) 170.3 .

loop_
_geom_torsion_atom_site_label_1
_geom_torsion_atom_site_label_2
_geom_torsion_atom_site_label_3
_geom_torsion_atom_site_label_4
_geom_torsion
Rh1A N1A C1A C2A -31.0(2)
Rh1A N2A C2A C1A -51.1(2)
Rh1A C7A C8A C9A 58.53(17)
Rh1A C7A C8A C13A -129.5(2)
Rh1A C7A C11A C10A -62.75(16)
Rh1A C7A C11A C16A 122.9(2)
Rh1A C8A C9A C10A 63.60(16)
Rh1A C8A C9A C14A -127.9(3)
Rh1A C9A C10A C11A 59.36(16)
Rh1A C9A C10A C15A -127.2(2)
Rh1A C10A C11A C7A 61.47(16)
Rh1A C10A C11A C16A -124.3(3)
N1A C1A C2A N2A 56.5(3)
C3A N1A C1A C2A -154.2(2)
C4A N1A C1A C2A 91.3(2)
C5A N2A C2A C1A 69.8(2)
C6A N2A C2A C1A -172.6(2)
C7A C8A C9A Rh1A -58.25(17)
C7A C8A C9A C10A 5.4(3)
C7A C8A C9A C14A 173.8(2)
C8A C7A C11A Rh1A 64.21(16)
C8A C7A C11A C10A 1.5(3)
C8A C7A C11A C16A -172.8(2)
C8A C9A C10A Rh1A -63.77(16)
C8A C9A C10A C11A -4.4(3)
C8A C9A C10A C15A 169.0(2)
C9A C10A C11A Rh1A -59.60(16)
C9A C10A C11A C7A 1.9(3)
C9A C10A C11A C16A 176.1(2)
C11A C7A C8A Rh1A -62.75(16)
C11A C7A C8A C9A -4.2(3)
C11A C7A C8A C13A 167.8(2)
C12A C7A C8A Rh1A 123.0(3)
C12A C7A C8A C9A -178.5(2)
C12A C7A C8A C13A -6.5(4)
C12A C7A C11A Rh1A -121.5(2)
C12A C7A C11A C10A 175.8(2)
C12A C7A C11A C16A 1.5(4)
C13A C8A C9A Rh1A 129.8(2)
C13A C8A C9A C10A -166.6(2)
C13A C8A C9A C14A 1.9(4)
C14A C9A C10A Rh1A 127.7(2)
C14A C9A C10A C11A -172.9(2)
C14A C9A C10A C15A 0.5(4)
C15A C10A C11A Rh1A 127.0(2)
C15A C10A C11A C7A -171.6(2)
C15A C10A C11A C16A 2.7(4)
Rh1B N1B C1B C2B 29.4(2)
Rh1B N2B C2B C1B 51.9(2)
Rh1B C7B C8B C9B -61.19(17)
Rh1B C7B C8B C13B 126.7(3)
Rh1B C7B C11B C10B 64.40(16)
Rh1B C7B C11B C16B -123.5(3)
Rh1B C8B C9B C10B -62.46(16)
Rh1B C8B C9B C14B 129.2(3)
Rh1B C9B C10B C11B -58.96(17)
Rh1B C9B C10B C15B 128.7(2)
Rh1B C10B C11B C7B -63.64(16)
Rh1B C10B C11B C16B 124.4(3)
N1B C1B C2B N2B -55.8(3)
C3B N1B C1B C2B 152.1(2)
C4B N1B C1B C2B -92.2(2)
C5B N2B C2B C1B -70.2(3)
C6B N2B C2B C1B 172.6(2)
C7B C8B C9B Rh1B 61.04(17)
C7B C8B C9B C10B -1.4(3)
C7B C8B C9B C14B -169.8(2)
C8B C7B C11B Rh1B -61.63(17)
C8B C7B C11B C10B 2.8(3)
C8B C7B C11B C16B 174.9(2)
C8B C9B C10B Rh1B 62.12(16)
C8B C9B C10B C11B 3.2(3)
C8B C9B C10B C15B -169.2(2)
C9B C10B C11B Rh1B 59.98(17)
C9B C10B C11B C7B -3.7(3)
C9B C10B C11B C16B -175.6(2)
C11B C7B C8B Rh1B 60.36(16)
C11B C7B C8B C9B -0.8(3)
C11B C7B C8B C13B -172.9(2)
C12B C7B C8B Rh1B -124.7(3)
C12B C7B C8B C9B 174.1(2)
C12B C7B C8B C13B 2.0(4)
C12B C7B C11B Rh1B 123.4(2)
C12B C7B C11B C10B -172.2(2)
C12B C7B C11B C16B -0.1(4)
C13B C8B C9B Rh1B -127.2(3)
C13B C8B C9B C10B 170.3(2)
C13B C8B C9B C14B 2.0(4)
C14B C9B C10B Rh1B -129.4(3)
C14B C9B C10B C11B 171.6(2)
C14B C9B C10B C15B -0.7(4)
C15B C10B C11B Rh1B -127.7(3)
C15B C10B C11B C7B 168.6(2)
C15B C10B C11B C16B -3.3(4)
Rh1C N1C C1C C2C -31.3(2)
Rh1C N2C C2C C1C -51.3(2)
Rh1C C7C C8C C9C 59.42(16)
Rh1C C7C C8C C13C -127.2(2)
Rh1C C7C C11C C10C -63.93(16)
Rh1C C7C C11C C16C 122.5(2)
Rh1C C8C C9C C10C 63.78(16)
Rh1C C8C C9C C14C -127.7(2)
Rh1C C9C C10C C11C 58.33(16)
Rh1C C9C C10C C15C -127.4(2)
Rh1C C10C C11C C7C 62.68(16)
Rh1C C10C C11C C16C -123.9(2)
N1C C1C C2C N2C 56.9(3)
C3C N1C C1C C2C -154.6(2)
C4C N1C C1C C2C 90.4(2)
C5C N2C C2C C1C 70.1(2)
C6C N2C C2C C1C -172.4(2)
C7C C8C C9C Rh1C -59.48(17)
C7C C8C C9C C10C 4.3(3)
C7C C8C C9C C14C 172.9(2)
C8C C7C C11C Rh1C 62.67(16)
C8C C7C C11C C10C -1.3(3)
C8C C7C C11C C16C -174.8(2)
C8C C9C C10C Rh1C -63.43(16)
C8C C9C C10C C11C -5.1(3)
C8C C9C C10C C15C 169.2(2)
C9C C10C C11C Rh1C -58.70(16)
C9C C10C C11C C7C 4.0(3)
C9C C10C C11C C16C 177.4(2)
C11C C7C C8C Rh1C -61.32(16)
C11C C7C C8C C9C -1.9(3)
C11C C7C C8C C13C 171.5(2)
C12C C7C C8C Rh1C 122.6(2)
C12C C7C C8C C9C -178.0(2)
C12C C7C C8C C13C -4.6(4)
C12C C7C C11C Rh1C -121.3(2)
C12C C7C C11C C10C 174.7(2)
C12C C7C C11C C16C 1.2(4)
C13C C8C C9C Rh1C 127.5(3)
C13C C8C C9C C10C -168.7(2)
C13C C8C C9C C14C -0.2(4)
C14C C9C C10C Rh1C 127.8(2)
C14C C9C C10C C11C -173.9(2)
C14C C9C C10C C15C 0.4(4)
C15C C10C C11C Rh1C 126.9(2)
C15C C10C C11C C7C -170.4(2)
C15C C10C C11C C16C 3.1(4)
O1B S1B C17B F1B -64.5(2)
O1B S1B C17B F2B 54.9(2)
O1B S1B C17B F3B 174.0(2)
O2B S1B C17B F1B 175.44(18)
O2B S1B C17B F2B -65.2(2)
O2B S1B C17B F3B 53.9(2)
O3B S1B C17B F1B 54.9(2)
O3B S1B C17B F2B 174.3(2)
O3B S1B C17B F3B -66.7(2)
O1A S1A C17A F1A -54(3)
O1A S1A C17A F2A 63.4(7)
O1A S1A C17A F3A -177.0(5)
O2A S1A C17A F1A 66(3)
O2A S1A C17A F2A -177.4(6)
O2A S1A C17A F3A -57.8(6)
O3A S1A C17A F1A -175(3)
O3A S1A C17A F2A -57.7(9)
O3A S1A C17A F3A 61.9(8)
O1C S1C C17C F1C -61.2(4)
O1C S1C C17C F2C 59.2(5)
O1C S1C C17C F3C 178.5(3)
O2C S1C C17C F1C 178.8(3)
O2C S1C C17C F2C -60.8(5)
O2C S1C C17C F3C 58.4(4)
O3C S1C C17C F1C 58.1(5)
O3C S1C C17C F2C 178.5(5)
O3C S1C C17C F3C -62.2(4)
O1D S1D C17D F1D -58(3)
O1D S1D C17D F2D 60.3(6)
O1D S1D C17D F3D -177.6(5)
O2D S1D C17D F1D -178(3)
O2D S1D C17D F2D -59.8(8)
O2D S1D C17D F3D 62.3(8)
O3D S1D C17D F1D 62(3)
O3D S1D C17D F2D -179.7(5)
O3D S1D C17D F3D -57.6(6)
O1F S1F C17F F1F -61.7(11)
O1F S1F C17F F2F 58.6(14)
O1F S1F C17F F3F 175.8(11)
O2F S1F C17F F1F 176.4(9)
O2F S1F C17F F2F -63.3(13)
O2F S1F C17F F3F 53.9(13)
O3F S1F C17F F1F 57.4(12)
O3F S1F C17F F2F 177.6(13)
O3F S1F C17F F3F -65.1(14)
